data_7150876
loop_
_publ_author_name
'Guan, Zheng-Hui'
'Ren, Zhi-Hui'
'Zhao, Lian-Biao'
'Liang, Yong-Min'

_publ_section_title
;
 Palladium-catalyzed synthesis of indene derivatives via propargylic
 carbonates with in situ generated organozinc compounds
;
_journal_issue 6
_journal_name_full 'Organic &amp;  Biomolecular Chemistry'
_journal_page_first 1040
_journal_page_last 1045
_journal_paper_doi 10.1039/b719957k
_journal_volume 6
_journal_year 2008
_chemical_formula_sum 'C26 H28 O8'
_chemical_formula_weight 468.48
_chemical_name_systematic
;
?
;
_space_group_IT_number 29
_symmetry_cell_setting orthorhombic
_symmetry_space_group_name_Hall 'P 2c -2ac'
_symmetry_space_group_name_H-M 'P c a 21'
_atom_sites_solution_hydrogens geom
_atom_sites_solution_primary direct
_atom_sites_solution_secondary difmap
_audit_creation_method SHELXL-97
_cell_angle_alpha 90.00
_cell_angle_beta 90.00
_cell_angle_gamma 90.00
_cell_formula_units_Z 4
_cell_length_a 8.5186(6)
_cell_length_b 14.4133(11)
_cell_length_c 19.6340(15)
_cell_measurement_reflns_used 2758
_cell_measurement_temperature 294(2)
_cell_measurement_theta_max 21.98
_cell_measurement_theta_min 2.51
_cell_volume 2410.7(3)
_computing_cell_refinement 'Bruker SMART'
_computing_data_collection 'Bruker SMART'
_computing_data_reduction 'Bruker SAINT'
_computing_molecular_graphics 'Bruker SHELXTL'
_computing_publication_material 'Bruker SHELXTL'
_computing_structure_refinement 'Bruker SHELXTL'
_computing_structure_solution 'Bruker SHELXTL'
_diffrn_ambient_temperature 294(2)
_diffrn_measured_fraction_theta_full 1.000
_diffrn_measured_fraction_theta_max 1.000
_diffrn_measurement_device_type 'CCD area detector'
_diffrn_measurement_method 'phi and omega scans'
_diffrn_radiation_monochromator graphite
_diffrn_radiation_source 'fine-focus sealed tube'
_diffrn_radiation_type MoK\a
_diffrn_radiation_wavelength 0.71073
_diffrn_reflns_av_R_equivalents 0.0346
_diffrn_reflns_av_sigmaI/netI 0.0383
_diffrn_reflns_limit_h_max 10
_diffrn_reflns_limit_h_min -8
_diffrn_reflns_limit_k_max 14
_diffrn_reflns_limit_k_min -17
_diffrn_reflns_limit_l_max 23
_diffrn_reflns_limit_l_min -23
_diffrn_reflns_number 11809
_diffrn_reflns_theta_full 25.50
_diffrn_reflns_theta_max 25.50
_diffrn_reflns_theta_min 2.07
_exptl_absorpt_coefficient_mu 0.096
_exptl_absorpt_correction_T_max 0.9673
_exptl_absorpt_correction_T_min 0.9673
_exptl_absorpt_correction_type multi-scan
_exptl_crystal_colour colourless
_exptl_crystal_density_diffrn 1.291
_exptl_crystal_density_method 'not measured'
_exptl_crystal_description block
_exptl_crystal_F_000 992
_exptl_crystal_size_max 0.35
_exptl_crystal_size_mid 0.35
_exptl_crystal_size_min 0.35
_refine_diff_density_max 0.382
_refine_diff_density_min -0.174
_refine_diff_density_rms 0.030
_refine_ls_abs_structure_details 'Flack H D (1983), Acta Cryst. A39, 876-881'
_refine_ls_abs_structure_Flack 0.7(12)
_refine_ls_extinction_coef 0.0157(14)
_refine_ls_extinction_expression Fc^*^=kFc[1+0.001xFc^2^\l^3^/sin(2\q)]^-1/4^
_refine_ls_extinction_method SHELXL
_refine_ls_goodness_of_fit_ref 1.040
_refine_ls_hydrogen_treatment constr
_refine_ls_matrix_type full
_refine_ls_number_parameters 312
_refine_ls_number_reflns 4476
_refine_ls_number_restraints 1
_refine_ls_restrained_S_all 1.040
_refine_ls_R_factor_all 0.0676
_refine_ls_R_factor_gt 0.0449
_refine_ls_shift/su_max 0.000
_refine_ls_shift/su_mean 0.000
_refine_ls_structure_factor_coef Fsqd
_refine_ls_weighting_details 'calc w=1/[\s^2^(Fo^2^)+(0.0657P)^2^+0.1514P] where P=(Fo^2^+2Fc^2^)/3'
_refine_ls_weighting_scheme calc
_refine_ls_wR_factor_gt 0.1131
_refine_ls_wR_factor_ref 0.1276
_reflns_number_gt 3186
_reflns_number_total 4476
_reflns_threshold_expression >2sigma(I)
_cod_data_source_file b719957k.txt
_cod_data_source_block pca2
_cod_depositor_comments
;
The following automatic conversions were performed:
'_symmetry_cell_setting' value 'Orthorhombic' changed to 'orthorhombic'
according to '/home/saulius/struct/CIF-dictionaries/cif_core.dic'
dictionary named 'cif_core.dic' version 2.4.1 from 2010-06-29.

Automatic conversion script
Id: cif_fix_enum 1527 2010-12-29 10:47:43Z saulius 
;
_cod_original_sg_symbol_H-M 'Pca2(1) '
_cod_database_code 7150876

loop_
_symmetry_equiv_pos_as_xyz
'x, y, z'
'-x, -y, z+1/2'
'x+1/2, -y, z'
'-x+1/2, y, z+1/2'

loop_
_atom_site_label
_atom_site_type_symbol
_atom_site_fract_x
_atom_site_fract_y
_atom_site_fract_z
_atom_site_U_iso_or_equiv
_atom_site_adp_type
_atom_site_occupancy
_atom_site_symmetry_multiplicity
_atom_site_calc_flag
_atom_site_refinement_flags
_atom_site_disorder_assembly
_atom_site_disorder_group
C1 C 0.4377(3) 0.01030(18) 0.29255(13) 0.0503(7) Uani 1 1 d . . .
C2 C 0.4837(3) -0.07619(18) 0.31520(15) 0.0546(7) Uani 1 1 d . . .
H2 H 0.5011 -0.0852 0.3615 0.066 Uiso 1 1 calc R . .
C3 C 0.5046(4) -0.1498(2) 0.27106(16) 0.0587(8) Uani 1 1 d . . .
H3 H 0.5361 -0.2073 0.2877 0.070 Uiso 1 1 calc R . .
C4 C 0.4786(4) -0.1379(2) 0.20291(17) 0.0673(9) Uani 1 1 d . . .
C5 C 0.4300(6) -0.0529(2) 0.18002(18) 0.0910(13) Uani 1 1 d . . .
H5 H 0.4096 -0.0447 0.1339 0.109 Uiso 1 1 calc R . .
C6 C 0.4105(5) 0.0212(2) 0.22409(15) 0.0749(10) Uani 1 1 d . . .
H6 H 0.3790 0.0786 0.2073 0.090 Uiso 1 1 calc R . .
C7 C 0.3448(3) 0.16693(18) 0.43934(14) 0.0516(7) Uani 1 1 d . . .
C8 C 0.2792(4) 0.1783(2) 0.50296(16) 0.0686(9) Uani 1 1 d . . .
H8 H 0.2879 0.2343 0.5261 0.082 Uiso 1 1 calc R . .
C9 C 0.1996(4) 0.1035(3) 0.53161(17) 0.0772(10) Uani 1 1 d . . .
H9 H 0.1549 0.1098 0.5746 0.093 Uiso 1 1 calc R . .
C10 C 0.1862(4) 0.0217(2) 0.49810(17) 0.0709(9) Uani 1 1 d . . .
H10 H 0.1290 -0.0264 0.5176 0.085 Uiso 1 1 calc R . .
C11 C 0.2560(4) 0.00874(19) 0.43544(15) 0.0581(7) Uani 1 1 d . . .
H11 H 0.2484 -0.0481 0.4133 0.070 Uiso 1 1 calc R . .
C12 C 0.3374(3) 0.08137(18) 0.40601(14) 0.0494(7) Uani 1 1 d . . .
C13 C 0.4209(3) 0.08909(18) 0.34089(14) 0.0461(6) Uani 1 1 d . . .
C14 C 0.4777(3) 0.17590(18) 0.33346(14) 0.0496(6) Uani 1 1 d . . .
C15 C 0.4315(3) 0.23551(18) 0.39471(15) 0.0539(7) Uani 1 1 d . . .
C16 C 0.5773(4) 0.2107(2) 0.27629(16) 0.0604(8) Uani 1 1 d . . .
H16A H 0.6506 0.2568 0.2933 0.072 Uiso 1 1 calc R . .
H16B H 0.6373 0.1598 0.2571 0.072 Uiso 1 1 calc R . .
C17 C 0.5317(4) 0.3294(2) 0.19470(17) 0.0662(9) Uani 1 1 d . . .
C18 C 0.4635(7) 0.4407(3) 0.1121(3) 0.1164(16) Uani 1 1 d . . .
H18A H 0.4451 0.4945 0.1407 0.140 Uiso 1 1 calc R . .
H18B H 0.5732 0.4404 0.0988 0.140 Uiso 1 1 calc R . .
C19 C 0.3633(6) 0.4446(3) 0.0516(2) 0.1100(15) Uani 1 1 d . . .
H19A H 0.3849 0.3922 0.0230 0.165 Uiso 1 1 calc R . .
H19B H 0.3841 0.5008 0.0270 0.165 Uiso 1 1 calc R . .
H19C H 0.2551 0.4435 0.0653 0.165 Uiso 1 1 calc R . .
C20 C 0.3243(4) 0.3149(2) 0.37157(16) 0.0587(8) Uani 1 1 d . . .
C21 C 0.3254(5) 0.4609(2) 0.3134(2) 0.0934(13) Uani 1 1 d . . .
H21A H 0.3734 0.4807 0.2710 0.112 Uiso 1 1 calc R . .
H21B H 0.2171 0.4445 0.3041 0.112 Uiso 1 1 calc R . .
C22 C 0.3303(7) 0.5345(3) 0.3612(3) 0.131(2) Uani 1 1 d . . .
H22A H 0.3036 0.5113 0.4056 0.196 Uiso 1 1 calc R . .
H22B H 0.2566 0.5816 0.3481 0.196 Uiso 1 1 calc R . .
H22C H 0.4341 0.5604 0.3623 0.196 Uiso 1 1 calc R . .
C23 C 0.5660(4) 0.2768(2) 0.43655(18) 0.0619(8) Uani 1 1 d . . .
C24 C 0.8339(4) 0.2614(2) 0.4691(2) 0.0767(10) Uani 1 1 d . . .
H24A H 0.8328 0.3284 0.4734 0.092 Uiso 1 1 calc R . .
H24B H 0.9313 0.2437 0.4471 0.092 Uiso 1 1 calc R . .
C25 C 0.8270(5) 0.2190(3) 0.5378(2) 0.0939(12) Uani 1 1 d . . .
H25A H 0.7373 0.2424 0.5619 0.141 Uiso 1 1 calc R . .
H25B H 0.9208 0.2342 0.5625 0.141 Uiso 1 1 calc R . .
H25C H 0.8186 0.1528 0.5336 0.141 Uiso 1 1 calc R . .
C26 C 0.5409(6) -0.2947(2) 0.1754(2) 0.0971(13) Uani 1 1 d . . .
H26A H 0.6467 -0.2926 0.1923 0.146 Uiso 1 1 calc R . .
H26B H 0.5353 -0.3364 0.1374 0.146 Uiso 1 1 calc R . .
H26C H 0.4722 -0.3160 0.2109 0.146 Uiso 1 1 calc R . .
O1 O 0.6521(3) 0.36799(17) 0.20697(14) 0.0877(8) Uani 1 1 d . . .
O2 O 0.1864(3) 0.31745(17) 0.37858(14) 0.0798(7) Uani 1 1 d . . .
O3 O 0.4948(4) -0.20506(17) 0.15453(13) 0.0969(9) Uani 1 1 d . . .
O4 O 0.5472(3) 0.33942(16) 0.47565(14) 0.0877(8) Uani 1 1 d . . .
O5 O 0.4085(3) 0.37995(14) 0.33966(15) 0.0801(7) Uani 1 1 d . . .
O6 O 0.4252(3) 0.35561(16) 0.14932(13) 0.0796(7) Uani 1 1 d . . .
O7 O 0.7017(2) 0.23216(14) 0.42683(11) 0.0661(6) Uani 1 1 d . . .
O8 O 0.4782(2) 0.25190(13) 0.22368(10) 0.0637(5) Uani 1 1 d . . .

loop_
_atom_site_aniso_label
_atom_site_aniso_U_11
_atom_site_aniso_U_22
_atom_site_aniso_U_33
_atom_site_aniso_U_23
_atom_site_aniso_U_13
_atom_site_aniso_U_12
C1 0.0614(17) 0.0387(15) 0.0507(15) -0.0010(12) -0.0128(13) 0.0005(13)
C2 0.0586(18) 0.0484(17) 0.0568(17) 0.0009(13) -0.0139(14) -0.0001(13)
C3 0.0655(19) 0.0393(15) 0.071(2) -0.0035(14) -0.0116(15) 0.0033(13)
C4 0.088(2) 0.0504(18) 0.064(2) -0.0136(15) -0.0043(17) 0.0031(16)
C5 0.165(4) 0.059(2) 0.0488(17) -0.0028(15) -0.020(2) 0.019(2)
C6 0.123(3) 0.0461(17) 0.0551(18) 0.0018(15) -0.0165(18) 0.0128(17)
C7 0.0557(16) 0.0448(15) 0.0543(16) -0.0011(13) -0.0098(14) 0.0044(12)
C8 0.086(2) 0.059(2) 0.0605(19) -0.0054(16) -0.0019(17) 0.0128(17)
C9 0.104(3) 0.069(2) 0.0586(18) 0.0094(17) 0.0122(19) 0.009(2)
C10 0.082(2) 0.064(2) 0.067(2) 0.0174(17) 0.0030(18) -0.0060(16)
C11 0.0701(19) 0.0465(16) 0.0577(17) 0.0060(13) -0.0116(16) -0.0042(14)
C12 0.0525(17) 0.0408(14) 0.0550(15) -0.0002(12) -0.0110(13) 0.0041(12)
C13 0.0495(15) 0.0413(14) 0.0475(14) -0.0034(12) -0.0102(13) 0.0049(11)
C14 0.0517(16) 0.0416(15) 0.0555(15) -0.0002(12) -0.0067(14) 0.0022(12)
C15 0.0574(17) 0.0371(14) 0.0672(18) -0.0036(13) -0.0076(14) 0.0023(12)
C16 0.0577(17) 0.0515(16) 0.0719(19) 0.0022(14) 0.0011(16) -0.0013(14)
C17 0.076(2) 0.0510(18) 0.071(2) 0.0029(16) 0.0103(18) -0.0069(17)
C18 0.169(5) 0.070(3) 0.111(3) 0.035(2) -0.008(3) -0.034(3)
C19 0.136(4) 0.089(3) 0.105(3) 0.046(2) 0.012(3) 0.011(3)
C20 0.064(2) 0.0428(15) 0.0692(18) -0.0055(14) -0.0115(16) -0.0009(15)
C21 0.129(3) 0.0463(19) 0.105(3) 0.0106(19) -0.021(3) 0.0138(19)
C22 0.159(5) 0.067(3) 0.166(5) -0.015(3) -0.043(4) 0.036(3)
C23 0.0664(19) 0.0415(16) 0.078(2) -0.0049(16) -0.0081(17) -0.0023(14)
C24 0.0581(19) 0.082(2) 0.090(2) -0.009(2) -0.0172(18) -0.0095(17)
C25 0.097(3) 0.095(3) 0.090(3) 0.004(2) -0.030(2) -0.011(2)
C26 0.112(3) 0.058(2) 0.122(3) -0.029(2) 0.011(2) 0.015(2)
O1 0.0822(16) 0.0803(16) 0.1006(18) 0.0157(14) 0.0021(14) -0.0334(14)
O2 0.0592(16) 0.0675(14) 0.1127(18) 0.0049(13) -0.0079(13) 0.0104(11)
O3 0.153(3) 0.0630(15) 0.0747(15) -0.0223(13) -0.0032(16) 0.0163(15)
O4 0.0918(17) 0.0600(13) 0.1113(19) -0.0359(14) -0.0274(15) 0.0095(12)
O5 0.0859(16) 0.0435(11) 0.1109(17) 0.0142(13) -0.0026(15) 0.0063(11)
O6 0.0901(18) 0.0632(14) 0.0856(16) 0.0265(12) -0.0004(14) -0.0109(12)
O7 0.0586(12) 0.0637(13) 0.0759(14) -0.0127(11) -0.0141(11) 0.0031(10)
O8 0.0666(12) 0.0549(12) 0.0695(13) 0.0140(10) -0.0039(11) -0.0119(10)

loop_
_atom_type_symbol
_atom_type_description
_atom_type_scat_dispersion_real
_atom_type_scat_dispersion_imag
_atom_type_scat_source
C C 0.0033 0.0016 'International Tables Vol C Tables 4.2.6.8 and 6.1.1.4'
H H 0.0000 0.0000 'International Tables Vol C Tables 4.2.6.8 and 6.1.1.4'
O O 0.0106 0.0060 'International Tables Vol C Tables 4.2.6.8 and 6.1.1.4'

loop_
_geom_angle_atom_site_label_1
_geom_angle_atom_site_label_2
_geom_angle_atom_site_label_3
_geom_angle
_geom_angle_site_symmetry_1
_geom_angle_site_symmetry_3
_geom_angle_publ_flag
C6 C1 C2 117.8(3) . . ?
C6 C1 C13 121.4(2) . . ?
C2 C1 C13 120.8(2) . . ?
C1 C2 C3 121.9(3) . . ?
C1 C2 H2 119.1 . . ?
C3 C2 H2 119.1 . . ?
C4 C3 C2 119.8(3) . . ?
C4 C3 H3 120.1 . . ?
C2 C3 H3 120.1 . . ?
O3 C4 C3 125.2(3) . . ?
O3 C4 C5 115.9(3) . . ?
C3 C4 C5 118.9(3) . . ?
C4 C5 C6 121.4(3) . . ?
C4 C5 H5 119.3 . . ?
C6 C5 H5 119.3 . . ?
C1 C6 C5 120.2(3) . . ?
C1 C6 H6 119.9 . . ?
C5 C6 H6 119.9 . . ?
C8 C7 C12 120.7(3) . . ?
C8 C7 C15 130.2(3) . . ?
C12 C7 C15 109.1(2) . . ?
C7 C8 C9 118.2(3) . . ?
C7 C8 H8 120.9 . . ?
C9 C8 H8 120.9 . . ?
C10 C9 C8 121.2(3) . . ?
C10 C9 H9 119.4 . . ?
C8 C9 H9 119.4 . . ?
C9 C10 C11 121.0(3) . . ?
C9 C10 H10 119.5 . . ?
C11 C10 H10 119.5 . . ?
C10 C11 C12 119.1(3) . . ?
C10 C11 H11 120.4 . . ?
C12 C11 H11 120.4 . . ?
C11 C12 C7 119.7(3) . . ?
C11 C12 C13 131.7(2) . . ?
C7 C12 C13 108.6(2) . . ?
C14 C13 C12 109.8(2) . . ?
C14 C13 C1 127.2(3) . . ?
C12 C13 C1 123.0(2) . . ?
C13 C14 C16 126.6(3) . . ?
C13 C14 C15 110.1(2) . . ?
C16 C14 C15 123.2(2) . . ?
C7 C15 C14 102.4(2) . . ?
C7 C15 C23 108.0(2) . . ?
C14 C15 C23 116.6(2) . . ?
C7 C15 C20 111.6(2) . . ?
C14 C15 C20 109.8(2) . . ?
C23 C15 C20 108.3(2) . . ?
O8 C16 C14 109.8(2) . . ?
O8 C16 H16A 109.7 . . ?
C14 C16 H16A 109.7 . . ?
O8 C16 H16B 109.7 . . ?
C14 C16 H16B 109.7 . . ?
H16A C16 H16B 108.2 . . ?
O1 C17 O6 126.3(3) . . ?
O1 C17 O8 126.8(3) . . ?
O6 C17 O8 106.9(3) . . ?
C19 C18 O6 107.9(4) . . ?
C19 C18 H18A 110.1 . . ?
O6 C18 H18A 110.1 . . ?
C19 C18 H18B 110.1 . . ?
O6 C18 H18B 110.1 . . ?
H18A C18 H18B 108.4 . . ?
C18 C19 H19A 109.5 . . ?
C18 C19 H19B 109.5 . . ?
H19A C19 H19B 109.5 . . ?
C18 C19 H19C 109.5 . . ?
H19A C19 H19C 109.5 . . ?
H19B C19 H19C 109.5 . . ?
O2 C20 O5 124.5(3) . . ?
O2 C20 C15 125.5(3) . . ?
O5 C20 C15 110.0(3) . . ?
C22 C21 O5 110.5(3) . . ?
C22 C21 H21A 109.6 . . ?
O5 C21 H21A 109.6 . . ?
C22 C21 H21B 109.6 . . ?
O5 C21 H21B 109.6 . . ?
H21A C21 H21B 108.1 . . ?
C21 C22 H22A 109.5 . . ?
C21 C22 H22B 109.5 . . ?
H22A C22 H22B 109.5 . . ?
C21 C22 H22C 109.5 . . ?
H22A C22 H22C 109.5 . . ?
H22B C22 H22C 109.5 . . ?
O4 C23 O7 124.8(3) . . ?
O4 C23 C15 122.5(3) . . ?
O7 C23 C15 112.5(3) . . ?
O7 C24 C25 111.6(3) . . ?
O7 C24 H24A 109.3 . . ?
C25 C24 H24A 109.3 . . ?
O7 C24 H24B 109.3 . . ?
C25 C24 H24B 109.3 . . ?
H24A C24 H24B 108.0 . . ?
C24 C25 H25A 109.5 . . ?
C24 C25 H25B 109.5 . . ?
H25A C25 H25B 109.5 . . ?
C24 C25 H25C 109.5 . . ?
H25A C25 H25C 109.5 . . ?
H25B C25 H25C 109.5 . . ?
O3 C26 H26A 109.5 . . ?
O3 C26 H26B 109.5 . . ?
H26A C26 H26B 109.5 . . ?
O3 C26 H26C 109.5 . . ?
H26A C26 H26C 109.5 . . ?
H26B C26 H26C 109.5 . . ?
C4 O3 C26 118.4(3) . . ?
C20 O5 C21 117.8(3) . . ?
C17 O6 C18 114.9(3) . . ?
C23 O7 C24 116.5(2) . . ?
C17 O8 C16 116.4(2) . . ?

loop_
_geom_bond_atom_site_label_1
_geom_bond_atom_site_label_2
_geom_bond_distance
_geom_bond_site_symmetry_2
_geom_bond_publ_flag
C1 C6 1.373(4) . ?
C1 C2 1.380(4) . ?
C1 C13 1.487(4) . ?
C2 C3 1.382(4) . ?
C2 H2 0.9300 . ?
C3 C4 1.367(5) . ?
C3 H3 0.9300 . ?
C4 O3 1.363(4) . ?
C4 C5 1.370(5) . ?
C5 C6 1.384(5) . ?
C5 H5 0.9300 . ?
C6 H6 0.9300 . ?
C7 C8 1.378(4) . ?
C7 C12 1.397(4) . ?
C7 C15 1.514(4) . ?
C8 C9 1.392(5) . ?
C8 H8 0.9300 . ?
C9 C10 1.355(5) . ?
C9 H9 0.9300 . ?
C10 C11 1.379(5) . ?
C10 H10 0.9300 . ?
C11 C12 1.382(4) . ?
C11 H11 0.9300 . ?
C12 C13 1.468(4) . ?
C13 C14 1.349(4) . ?
C14 C16 1.494(4) . ?
C14 C15 1.529(4) . ?
C15 C23 1.530(4) . ?
C15 C20 1.533(4) . ?
C16 O8 1.460(4) . ?
C16 H16A 0.9700 . ?
C16 H16B 0.9700 . ?
C17 O1 1.191(4) . ?
C17 O6 1.327(4) . ?
C17 O8 1.334(4) . ?
C18 C19 1.463(7) . ?
C18 O6 1.465(4) . ?
C18 H18A 0.9700 . ?
C18 H18B 0.9700 . ?
C19 H19A 0.9600 . ?
C19 H19B 0.9600 . ?
C19 H19C 0.9600 . ?
C20 O2 1.183(3) . ?
C20 O5 1.337(4) . ?
C21 C22 1.417(6) . ?
C21 O5 1.459(4) . ?
C21 H21A 0.9700 . ?
C21 H21B 0.9700 . ?
C22 H22A 0.9600 . ?
C22 H22B 0.9600 . ?
C22 H22C 0.9600 . ?
C23 O4 1.195(4) . ?
C23 O7 1.337(4) . ?
C24 O7 1.460(4) . ?
C24 C25 1.483(6) . ?
C24 H24A 0.9700 . ?
C24 H24B 0.9700 . ?
C25 H25A 0.9600 . ?
C25 H25B 0.9600 . ?
C25 H25C 0.9600 . ?
C26 O3 1.411(5) . ?
C26 H26A 0.9600 . ?
C26 H26B 0.9600 . ?
C26 H26C 0.9600 . ?

loop_
_geom_torsion_atom_site_label_1
_geom_torsion_atom_site_label_2
_geom_torsion_atom_site_label_3
_geom_torsion_atom_site_label_4
_geom_torsion
_geom_torsion_site_symmetry_1
_geom_torsion_site_symmetry_2
_geom_torsion_site_symmetry_3
_geom_torsion_site_symmetry_4
_geom_torsion_publ_flag
C6 C1 C2 C3 1.0(5) . . . . ?
C13 C1 C2 C3 -178.1(3) . . . . ?
C1 C2 C3 C4 -0.4(5) . . . . ?
C2 C3 C4 O3 -179.8(3) . . . . ?
C2 C3 C4 C5 -0.9(5) . . . . ?
O3 C4 C5 C6 -179.4(4) . . . . ?
C3 C4 C5 C6 1.6(6) . . . . ?
C2 C1 C6 C5 -0.3(5) . . . . ?
C13 C1 C6 C5 178.7(4) . . . . ?
C4 C5 C6 C1 -1.0(7) . . . . ?
C12 C7 C8 C9 -2.8(4) . . . . ?
C15 C7 C8 C9 177.4(3) . . . . ?
C7 C8 C9 C10 -0.2(5) . . . . ?
C8 C9 C10 C11 2.4(5) . . . . ?
C9 C10 C11 C12 -1.6(5) . . . . ?
C10 C11 C12 C7 -1.3(4) . . . . ?
C10 C11 C12 C13 -179.2(3) . . . . ?
C8 C7 C12 C11 3.6(4) . . . . ?
C15 C7 C12 C11 -176.6(3) . . . . ?
C8 C7 C12 C13 -178.1(3) . . . . ?
C15 C7 C12 C13 1.7(3) . . . . ?
C11 C12 C13 C14 177.8(3) . . . . ?
C7 C12 C13 C14 -0.3(3) . . . . ?
C11 C12 C13 C1 -2.6(4) . . . . ?
C7 C12 C13 C1 179.3(2) . . . . ?
C6 C1 C13 C14 -46.6(4) . . . . ?
C2 C1 C13 C14 132.4(3) . . . . ?
C6 C1 C13 C12 133.8(3) . . . . ?
C2 C1 C13 C12 -47.1(4) . . . . ?
C12 C13 C14 C16 176.3(3) . . . . ?
C1 C13 C14 C16 -3.3(5) . . . . ?
C12 C13 C14 C15 -1.2(3) . . . . ?
C1 C13 C14 C15 179.2(2) . . . . ?
C8 C7 C15 C14 177.5(3) . . . . ?
C12 C7 C15 C14 -2.3(3) . . . . ?
C8 C7 C15 C23 53.9(4) . . . . ?
C12 C7 C15 C23 -125.9(2) . . . . ?
C8 C7 C15 C20 -65.1(4) . . . . ?
C12 C7 C15 C20 115.1(2) . . . . ?
C13 C14 C15 C7 2.2(3) . . . . ?
C16 C14 C15 C7 -175.4(3) . . . . ?
C13 C14 C15 C23 119.8(3) . . . . ?
C16 C14 C15 C23 -57.8(4) . . . . ?
C13 C14 C15 C20 -116.5(3) . . . . ?
C16 C14 C15 C20 65.9(3) . . . . ?
C13 C14 C16 O8 93.3(3) . . . . ?
C15 C14 C16 O8 -89.5(3) . . . . ?
C7 C15 C20 O2 -10.2(4) . . . . ?
C14 C15 C20 O2 102.6(4) . . . . ?
C23 C15 C20 O2 -129.0(3) . . . . ?
C7 C15 C20 O5 172.2(2) . . . . ?
C14 C15 C20 O5 -75.0(3) . . . . ?
C23 C15 C20 O5 53.4(3) . . . . ?
C7 C15 C23 O4 -82.1(4) . . . . ?
C14 C15 C23 O4 163.4(3) . . . . ?
C20 C15 C23 O4 39.0(4) . . . . ?
C7 C15 C23 O7 94.7(3) . . . . ?
C14 C15 C23 O7 -19.8(4) . . . . ?
C20 C15 C23 O7 -144.3(3) . . . . ?
C3 C4 O3 C26 0.4(6) . . . . ?
C5 C4 O3 C26 -178.5(4) . . . . ?
O2 C20 O5 C21 1.8(5) . . . . ?
C15 C20 O5 C21 179.5(3) . . . . ?
C22 C21 O5 C20 94.7(5) . . . . ?
O1 C17 O6 C18 -0.3(5) . . . . ?
O8 C17 O6 C18 179.8(3) . . . . ?
C19 C18 O6 C17 163.0(4) . . . . ?
O4 C23 O7 C24 1.9(5) . . . . ?
C15 C23 O7 C24 -174.8(3) . . . . ?
C25 C24 O7 C23 81.1(4) . . . . ?
O1 C17 O8 C16 0.5(5) . . . . ?
O6 C17 O8 C16 -179.5(2) . . . . ?
C14 C16 O8 C17 139.9(3) . . . . ?

loop_
_cod_related_entry_id
_cod_related_entry_database
_cod_related_entry_code
1 ChemSpider 21118668
